data_2231439
loop_
_publ_author_name
'Rodrigues, Vinola Z.'
'Herich, Peter'
'Gowda, B. Thimme'
'Ko\<z\'i\<sek, Jozef'

_publ_section_title
;
 <i>N</i>-(2,3-Dimethylphenyl)-4-methylbenzamide
;
_journal_coeditor_code BT5622
_journal_issue 9
_journal_name_full 'Acta Crystallographica Section E'
_journal_page_first o2463
_journal_paper_doi 10.1107/S1600536811034490
_journal_volume 67
_journal_year 2011
_chemical_formula_iupac 'C16 H17 N O'
_chemical_formula_moiety 'C16 H17 N O'
_chemical_formula_sum 'C16 H17 N O'
_chemical_formula_weight 239.31
_chemical_name_systematic
;
<i>N</i>-(2,3-Dimethylphenyl)-4-methylbenzamide
;
_space_group_IT_number 14
_symmetry_cell_setting monoclinic
_symmetry_space_group_name_Hall '-P 2ybc'
_symmetry_space_group_name_H-M 'P 1 21/c 1'
_atom_sites_solution_hydrogens geom
_atom_sites_solution_primary direct
_atom_sites_solution_secondary difmap
_audit_creation_method SHELXL97
_cell_angle_alpha 90.00
_cell_angle_beta 111.781(4)
_cell_angle_gamma 90.00
_cell_formula_units_Z 4
_cell_length_a 8.1723(3)
_cell_length_b 19.3923(7)
_cell_length_c 9.3170(3)
_cell_measurement_reflns_used 7558
_cell_measurement_temperature 293(2)
_cell_measurement_theta_max 29.4614
_cell_measurement_theta_min 3.5251
_cell_volume 1371.14(9)
_computing_cell_refinement 'CrysAlis CCD (Oxford Diffraction, 2009)'
_computing_data_collection 'CrysAlis CCD (Oxford Diffraction, 2009)'
_computing_data_reduction 'CrysAlis RED (Oxford Diffraction, 2009)'
_computing_molecular_graphics 'DIAMOND (Brandenburg, 2002)'
_computing_publication_material 'enCIFer (Allen <i>et al.</i>, 2004)'
_computing_structure_refinement 'SHELXL97 (Sheldrick, 2008)'
_computing_structure_solution 'SHELXS97 (Sheldrick, 2008)'
_diffrn_ambient_temperature 293(2)
_diffrn_detector_area_resol_mean 10.4340
_diffrn_measured_fraction_theta_full 0.997
_diffrn_measured_fraction_theta_max 0.927
_diffrn_measurement_device_type 'Oxford Xcalibur Ruby Gemini'
_diffrn_measurement_method \w
_diffrn_radiation_monochromator graphite
_diffrn_radiation_source 'fine-focus sealed tube'
_diffrn_radiation_type MoK\a
_diffrn_radiation_wavelength 0.71073
_diffrn_reflns_av_R_equivalents 0.0304
_diffrn_reflns_av_sigmaI/netI 0.0917
_diffrn_reflns_limit_h_max 11
_diffrn_reflns_limit_h_min -10
_diffrn_reflns_limit_k_max 26
_diffrn_reflns_limit_k_min -24
_diffrn_reflns_limit_l_max 12
_diffrn_reflns_limit_l_min -12
_diffrn_reflns_number 21529
_diffrn_reflns_theta_full 25.00
_diffrn_reflns_theta_max 29.4614
_diffrn_reflns_theta_min 3.5251
_diffrn_standards_decay_% 0
_diffrn_standards_interval_time 0
_diffrn_standards_number 0
_exptl_absorpt_coefficient_mu 0.072
_exptl_absorpt_correction_T_max 0.994
_exptl_absorpt_correction_T_min 0.989
_exptl_absorpt_correction_type analytical
_exptl_absorpt_process_details
;
[CrysAlis RED (Oxford Diffraction, 2009).
Analytical numeric absorption correction using a multifaceted crystal
model based on expressions derived by Clark & Reid (1995).]
;
_exptl_crystal_colour colourless
_exptl_crystal_density_diffrn 1.159
_exptl_crystal_density_method 'not measured'
_exptl_crystal_description cuboid
_exptl_crystal_F_000 512
_exptl_crystal_size_max 0.7601
_exptl_crystal_size_mid 0.1244
_exptl_crystal_size_min 0.0851
_refine_diff_density_max 0.200
_refine_diff_density_min -0.176
_refine_ls_extinction_method none
_refine_ls_goodness_of_fit_ref 0.933
_refine_ls_hydrogen_treatment constr
_refine_ls_matrix_type full
_refine_ls_number_parameters 166
_refine_ls_number_reflns 3806
_refine_ls_number_restraints 0
_refine_ls_restrained_S_all 0.933
_refine_ls_R_factor_all 0.0918
_refine_ls_R_factor_gt 0.0419
_refine_ls_shift/su_max 0.001
_refine_ls_shift/su_mean 0.000
_refine_ls_structure_factor_coef Fsqd
_refine_ls_weighting_details 'calc w = 1/[\s^2^(Fo^2^)+(0.0738P)^2^] where P=(Fo^2^+2Fc^2^)/3'
_refine_ls_weighting_scheme calc
_refine_ls_wR_factor_gt 0.1137
_refine_ls_wR_factor_ref 0.1263
_reflns_number_gt 1925
_reflns_number_total 3806
_reflns_threshold_expression I>2\s(I)
_cod_data_source_file bt5622.cif
_cod_data_source_block I
_cod_original_sg_symbol_H-M 'P 21/c'
_cod_database_code 2231439
_cod_database_fobs_code 2231439

loop_
_symmetry_equiv_pos_as_xyz
'x, y, z'
'-x, y+1/2, -z+1/2'
'-x, -y, -z'
'x, -y-1/2, z-1/2'

loop_
_atom_site_type_symbol
_atom_site_label
_atom_site_fract_x
_atom_site_fract_y
_atom_site_fract_z
_atom_site_U_iso_or_equiv
_atom_site_adp_type
_atom_site_calc_flag
_atom_site_refinement_flags
_atom_site_occupancy
_atom_site_symmetry_multiplicity
C C1 0.73885(17) 0.70346(6) 0.43887(13) 0.0447(3) Uani d . 1 1
C C2 0.84624(17) 0.65196(6) 0.39419(13) 0.0440(3) Uani d . 1 1
C C3 0.80527(19) 0.62986(7) 0.24275(14) 0.0512(3) Uani d . 1 1
H H3A 0.7064 0.6474 0.1642 0.061 Uiso calc R 1 1
C C4 0.9099(2) 0.58240(7) 0.20867(15) 0.0572(4) Uani d . 1 1
H H4A 0.8805 0.5684 0.1067 0.069 Uiso calc R 1 1
C C5 1.0570(2) 0.55487(7) 0.32099(16) 0.0571(4) Uani d . 1 1
C C6 1.0959(2) 0.57579(8) 0.47215(17) 0.0613(4) Uani d . 1 1
H H6A 1.1935 0.5573 0.5504 0.074 Uiso calc R 1 1
C C7 0.9927(2) 0.62340(7) 0.50858(14) 0.0552(4) Uani d . 1 1
H H7A 1.0213 0.6366 0.6110 0.066 Uiso calc R 1 1
C C8 1.1734(3) 0.50369(9) 0.2821(2) 0.0863(5) Uani d . 1 1
H H8C 1.2149 0.4698 0.3627 0.104 Uiso calc R 1 1
H H8B 1.2721 0.5274 0.2727 0.104 Uiso calc R 1 1
H H8A 1.1072 0.4813 0.1861 0.104 Uiso calc R 1 1
C C9 0.53294(17) 0.79984(6) 0.35140(12) 0.0433(3) Uani d . 1 1
C C10 0.38966(17) 0.78287(7) 0.39137(13) 0.0476(3) Uani d . 1 1
C C11 0.29061(19) 0.83671(9) 0.41903(14) 0.0579(4) Uani d . 1 1
C C12 0.3352(2) 0.90411(9) 0.40209(17) 0.0671(4) Uani d . 1 1
H H12A 0.2703 0.9397 0.4221 0.081 Uiso calc R 1 1
C C13 0.4729(2) 0.92024(8) 0.35643(15) 0.0635(4) Uani d . 1 1
H H13A 0.4983 0.9660 0.3431 0.076 Uiso calc R 1 1
C C14 0.57237(19) 0.86776(7) 0.33078(14) 0.0519(3) Uani d . 1 1
H H14A 0.6655 0.8779 0.2998 0.062 Uiso calc R 1 1
C C15 0.3376(2) 0.70931(8) 0.39997(17) 0.0644(4) Uani d . 1 1
H H15C 0.2119 0.7050 0.3519 0.077 Uiso calc R 1 1
H H15B 0.3751 0.6955 0.5063 0.077 Uiso calc R 1 1
H H15A 0.3926 0.6804 0.3473 0.077 Uiso calc R 1 1
C C16 0.1334(2) 0.82157(11) 0.4618(2) 0.0875(6) Uani d . 1 1
H H16C 0.0944 0.8634 0.4942 0.105 Uiso calc R 1 1
H H16B 0.1659 0.7887 0.5448 0.105 Uiso calc R 1 1
H H16A 0.0398 0.8030 0.3738 0.105 Uiso calc R 1 1
N N1 0.64148(14) 0.74732(5) 0.32655(10) 0.0464(3) Uani d . 1 1
H H1A 0.6453 0.7433 0.2359 0.056 Uiso calc R 1 1
O O1 0.74010(13) 0.70534(5) 0.57153(9) 0.0590(3) Uani d . 1 1

loop_
_atom_site_aniso_label
_atom_site_aniso_U_11
_atom_site_aniso_U_22
_atom_site_aniso_U_33
_atom_site_aniso_U_12
_atom_site_aniso_U_13
_atom_site_aniso_U_23
C1 0.0527(8) 0.0490(7) 0.0389(6) -0.0046(6) 0.0246(6) -0.0015(5)
C2 0.0533(8) 0.0454(7) 0.0388(6) -0.0039(6) 0.0235(6) 0.0006(5)
C3 0.0606(9) 0.0540(8) 0.0424(7) 0.0058(7) 0.0229(6) -0.0014(6)
C4 0.0755(10) 0.0551(8) 0.0476(7) 0.0004(7) 0.0306(7) -0.0053(6)
C5 0.0686(10) 0.0479(8) 0.0666(9) 0.0022(7) 0.0387(8) 0.0003(6)
C6 0.0609(9) 0.0601(9) 0.0614(8) 0.0103(7) 0.0211(7) 0.0072(7)
C7 0.0664(9) 0.0594(9) 0.0411(7) 0.0012(7) 0.0215(6) 0.0004(6)
C8 0.0961(13) 0.0766(12) 0.1019(13) 0.0218(10) 0.0550(11) 0.0016(9)
C9 0.0481(8) 0.0494(8) 0.0337(6) -0.0015(6) 0.0169(5) -0.0014(5)
C10 0.0474(8) 0.0599(9) 0.0355(6) -0.0048(6) 0.0154(5) -0.0020(5)
C11 0.0486(8) 0.0800(11) 0.0440(7) 0.0053(8) 0.0159(6) -0.0056(7)
C12 0.0661(10) 0.0710(11) 0.0602(9) 0.0180(8) 0.0186(8) -0.0097(7)
C13 0.0714(11) 0.0506(8) 0.0600(9) 0.0010(8) 0.0145(8) -0.0013(6)
C14 0.0550(8) 0.0532(8) 0.0473(7) -0.0053(7) 0.0186(6) 0.0015(6)
C15 0.0630(10) 0.0735(10) 0.0602(8) -0.0178(8) 0.0270(7) 0.0017(7)
C16 0.0647(11) 0.1299(16) 0.0789(11) 0.0118(11) 0.0395(9) -0.0020(10)
N1 0.0596(7) 0.0515(6) 0.0367(5) 0.0031(5) 0.0277(5) 0.0012(4)
O1 0.0775(7) 0.0704(7) 0.0385(5) 0.0099(5) 0.0324(5) 0.0019(4)

loop_
_atom_type_symbol
_atom_type_description
_atom_type_scat_dispersion_real
_atom_type_scat_dispersion_imag
_atom_type_scat_source
C C 0.0033 0.0016 'International Tables Vol C Tables 4.2.6.8 and 6.1.1.4'
H H 0.0000 0.0000 'International Tables Vol C Tables 4.2.6.8 and 6.1.1.4'
N N 0.0061 0.0033 'International Tables Vol C Tables 4.2.6.8 and 6.1.1.4'
O O 0.0106 0.0060 'International Tables Vol C Tables 4.2.6.8 and 6.1.1.4'

loop_
_geom_angle_atom_site_label_1
_geom_angle_atom_site_label_2
_geom_angle_atom_site_label_3
_geom_angle
O1 C1 N1 122.69(12)
O1 C1 C2 120.95(11)
N1 C1 C2 116.36(10)
C7 C2 C3 118.04(12)
C7 C2 C1 118.87(10)
C3 C2 C1 123.07(12)
C4 C3 C2 120.36(13)
C4 C3 H3A 119.8
C2 C3 H3A 119.8
C3 C4 C5 121.90(12)
C3 C4 H4A 119.0
C5 C4 H4A 119.0
C4 C5 C6 117.77(13)
C4 C5 C8 121.57(13)
C6 C5 C8 120.66(14)
C7 C6 C5 121.17(13)
C7 C6 H6A 119.4
C5 C6 H6A 119.4
C6 C7 C2 120.73(12)
C6 C7 H7A 119.6
C2 C7 H7A 119.6
C5 C8 H8C 109.5
C5 C8 H8B 109.5
H8C C8 H8B 109.5
C5 C8 H8A 109.5
H8C C8 H8A 109.5
H8B C8 H8A 109.5
C14 C9 C10 121.54(12)
C14 C9 N1 117.78(11)
C10 C9 N1 120.67(11)
C9 C10 C11 118.22(12)
C9 C10 C15 121.48(13)
C11 C10 C15 120.27(13)
C12 C11 C10 119.27(14)
C12 C11 C16 120.03(15)
C10 C11 C16 120.67(15)
C13 C12 C11 121.99(14)
C13 C12 H12A 119.0
C11 C12 H12A 119.0
C14 C13 C12 119.20(14)
C14 C13 H13A 120.4
C12 C13 H13A 120.4
C13 C14 C9 119.69(14)
C13 C14 H14A 120.2
C9 C14 H14A 120.2
C10 C15 H15C 109.5
C10 C15 H15B 109.5
H15C C15 H15B 109.5
C10 C15 H15A 109.5
H15C C15 H15A 109.5
H15B C15 H15A 109.5
C11 C16 H16C 109.5
C11 C16 H16B 109.5
H16C C16 H16B 109.5
C11 C16 H16A 109.5
H16C C16 H16A 109.5
H16B C16 H16A 109.5
C1 N1 C9 123.11(9)
C1 N1 H1A 118.4
C9 N1 H1A 118.4

loop_
_geom_bond_atom_site_label_1
_geom_bond_atom_site_label_2
_geom_bond_distance
C1 O1 1.2327(13)
C1 N1 1.3542(16)
C1 C2 1.4873(17)
C2 C7 1.3885(19)
C2 C3 1.3913(17)
C3 C4 1.3711(19)
C3 H3A 0.9300
C4 C5 1.376(2)
C4 H4A 0.9300
C5 C6 1.385(2)
C5 C8 1.509(2)
C6 C7 1.375(2)
C6 H6A 0.9300
C7 H7A 0.9300
C8 H8C 0.9600
C8 H8B 0.9600
C8 H8A 0.9600
C9 C14 1.3861(18)
C9 C10 1.3935(18)
C9 N1 1.4248(16)
C10 C11 1.402(2)
C10 C15 1.4991(19)
C11 C12 1.381(2)
C11 C16 1.509(2)
C12 C13 1.379(2)
C12 H12A 0.9300
C13 C14 1.378(2)
C13 H13A 0.9300
C14 H14A 0.9300
C15 H15C 0.9600
C15 H15B 0.9600
C15 H15A 0.9600
C16 H16C 0.9600
C16 H16B 0.9600
C16 H16A 0.9600
N1 H1A 0.8600

loop_
_geom_hbond_atom_site_label_D
_geom_hbond_atom_site_label_H
_geom_hbond_atom_site_label_A
_geom_hbond_site_symmetry_A
_geom_hbond_distance_DH
_geom_hbond_distance_HA
_geom_hbond_distance_DA
_geom_hbond_angle_DHA
N1 H1A O1 4_575 0.86 2.20 2.9256(12) 142.6

loop_
_geom_torsion_atom_site_label_1
_geom_torsion_atom_site_label_2
_geom_torsion_atom_site_label_3
_geom_torsion_atom_site_label_4
_geom_torsion
O1 C1 C2 C7 -23.19(18)
N1 C1 C2 C7 156.80(12)
O1 C1 C2 C3 155.62(13)
N1 C1 C2 C3 -24.40(18)
C7 C2 C3 C4 -1.4(2)
C1 C2 C3 C4 179.75(12)
C2 C3 C4 C5 0.2(2)
C3 C4 C5 C6 1.0(2)
C3 C4 C5 C8 -178.80(14)
C4 C5 C6 C7 -1.1(2)
C8 C5 C6 C7 178.74(15)
C5 C6 C7 C2 -0.1(2)
C3 C2 C7 C6 1.4(2)
C1 C2 C7 C6 -179.77(13)
C14 C9 C10 C11 -3.50(17)
N1 C9 C10 C11 178.09(10)
C14 C9 C10 C15 174.52(11)
N1 C9 C10 C15 -3.88(17)
C9 C10 C11 C12 1.61(17)
C15 C10 C11 C12 -176.44(12)
C9 C10 C11 C16 179.66(12)
C15 C10 C11 C16 1.61(18)
C10 C11 C12 C13 1.0(2)
C16 C11 C12 C13 -177.06(14)
C11 C12 C13 C14 -1.8(2)
C12 C13 C14 C9 -0.10(19)
C10 C9 C14 C13 2.77(17)
N1 C9 C14 C13 -178.78(11)
O1 C1 N1 C9 0.50(19)
C2 C1 N1 C9 -179.49(10)
C14 C9 N1 C1 118.12(13)
C10 C9 N1 C1 -63.42(16)

loop_
_cod_related_entry_id
_cod_related_entry_database
_cod_related_entry_code
1 ChemSpider 734145
